data_1530235
loop_
_publ_author_name
'Kuznetsov, V.Ya.'
'Rogachev, D.L.'
'Sadikov, G.G.'
'Dikareva, L.M.'
'Porai-Koshits, M.A.'

_publ_section_title
;
 Structure of the double fluoride and metaniobate of potassium K F (K Nb
 O3)4. Four types of coordination of the light atoms in the structure
;
_journal_name_full 'Zhurnal Strukturnoi Khimii (Issue-No. from 1981)'
_journal_page_first 142
_journal_page_last 147
_journal_volume 21
_journal_year 1980
_chemical_formula_sum 'F K5 Nb4 O12'
_chemical_name_systematic 'K5 (Nb O3)4 F'
_space_group_IT_number 14
_symmetry_space_group_name_Hall '-P 2yn'
_symmetry_space_group_name_H-M 'P 1 21/n 1'
_cell_angle_alpha 90
_cell_angle_beta 92.98
_cell_angle_gamma 90
_cell_formula_units_Z 2
_cell_length_a 5.1061
_cell_length_b 11.817
_cell_length_c 11.867
_cell_volume 715.072
_citation_journal_id_ASTM ZSTKAI
_cod_data_source_file Kuznetsov_ZSTKAI_1980_694.cif
_cod_data_source_block F1K5Nb4O12
_cod_original_cell_volume 715.0721
_cod_original_sg_symbol_Hall '-P 2ybc (x-z,y,z)'
_cod_original_formula_sum 'F1 K5 Nb4 O12'
_cod_database_code 1530235

loop_
_symmetry_equiv_pos_as_xyz
x,y,z
-x+1/2,y+1/2,-z+1/2
-x,-y,-z
x-1/2,-y-1/2,z-1/2

loop_
_atom_site_label
_atom_site_type_symbol
_atom_site_fract_x
_atom_site_fract_y
_atom_site_fract_z
_atom_site_occupancy
_atom_site_U_iso_or_equiv
Nb1 Nb+5 0.0459 0.35725 0.97591 1 0.0
O3 O-2 0.332 0.3381 0.8811 1 0.0
K3 K+1 0.5 0.5 0.5 1 0.0
K1 K+1 0.0571 0.3554 0.3277 1 0.0
O2 O-2 0.2665 0.3719 0.1163 1 0.0
K2 K+1 0.0575 0.3275 0.6481 1 0.0
O4 O-2 0.8296 0.3969 0.8295 1 0.0
Nb2 Nb+5 0.5299 0.48585 0.85567 1 0.0
O1 O-2 0.7559 0.4595 0.0378 1 0.0
O5 O-2 0.4248 0.2804 0.4981 1 0.0
O6 O-2 0.5998 0.4789 0.2811 1 0.0
F1 F-1 0 0.5 0.5 1 0.0
